data_7107556
loop_
_publ_author_name
'Hiroyuki Kawai'
'Takashi Kitayama'
'Etsuko Tokunaga'
'Takashi Matsumoto'
'Hiroyasu Sato'
'Motoo Shiro'
'Norio Shibata'

_publ_section_title
;
 Catalytic enantioselective synthesis of ?-trifluoromethyl pyrrolines
;
_journal_name_full Chem.Commun.
_journal_page_first 4067
_journal_paper_doi 10.1039/c2cc18049a
_journal_volume 48
_journal_year 2012
_chemical_absolute_configuration ad
_chemical_formula_moiety 'C15 H12 F3 N O3'
_chemical_formula_sum 'C15 H12 F3 N O3'
_chemical_formula_weight 311.26
_space_group_IT_number 4
_symmetry_cell_setting monoclinic
_symmetry_Int_Tables_number 4
_symmetry_space_group_name_Hall 'P 2yb'
_symmetry_space_group_name_H-M 'P 1 21 1'
_atom_sites_solution_hydrogens geom
_atom_sites_solution_primary direct
_atom_sites_solution_secondary difmap
_cell_angle_alpha 90.0000
_cell_angle_beta 94.170(7)
_cell_angle_gamma 90.0000
_cell_formula_units_Z 4
_cell_length_a 5.25232(10)
_cell_length_b 20.3901(4)
_cell_length_c 12.9093(3)
_cell_measurement_reflns_used 23524
_cell_measurement_temperature 93
_cell_measurement_theta_max 68.19
_cell_measurement_theta_min 3.44
_cell_volume 1378.87(5)
_computing_cell_refinement 'PROCESS-AUTO (Rigaku, 1998)'
_computing_data_collection 'PROCESS-AUTO (Rigaku, 1998)'
_computing_data_reduction 'CrystalStructure (Rigaku, 2000-2010)'
_computing_molecular_graphics 'ORTEP (Johnson, 1976)'
_computing_publication_material 'CrystalStructure (Rigaku, 2000-2010)'
_computing_structure_refinement 'SHELXL97 (Sheldrick, 1997)'
_computing_structure_solution 'SHELXS97 (Sheldrick, 1997)'
_diffrn_ambient_temperature 93
_diffrn_detector_area_resol_mean 10.000
_diffrn_measured_fraction_theta_full 1.000
_diffrn_measured_fraction_theta_max 1.000
_diffrn_measurement_device_type 'Rigaku R-AXIS RAPID'
_diffrn_measurement_method \w
_diffrn_radiation_type 'Cu K\a'
_diffrn_radiation_wavelength 1.54187
_diffrn_reflns_av_R_equivalents 0.0223
_diffrn_reflns_limit_h_max 6
_diffrn_reflns_limit_h_min -6
_diffrn_reflns_limit_k_max 24
_diffrn_reflns_limit_k_min -24
_diffrn_reflns_limit_l_max 15
_diffrn_reflns_limit_l_min -15
_diffrn_reflns_number 26449
_diffrn_reflns_theta_full 68.19
_diffrn_reflns_theta_max 68.19
_diffrn_standards_number 0
_exptl_absorpt_coefficient_mu 1.143
_exptl_absorpt_correction_T_max 0.860
_exptl_absorpt_correction_T_min 0.708
_exptl_absorpt_correction_type multi-scan
_exptl_absorpt_process_details 'ABSCOR (Rigaku, 1995)'
_exptl_crystal_colour colorless
_exptl_crystal_density_diffrn 1.499
_exptl_crystal_density_method 'not measured'
_exptl_crystal_description block
_exptl_crystal_F_000 640.00
_exptl_crystal_size_max 0.323
_exptl_crystal_size_mid 0.233
_exptl_crystal_size_min 0.132
_refine_diff_density_max 0.190
_refine_diff_density_min -0.210
_refine_ls_abs_structure_details 'Flack, H. D. (1983), Acta Cryst. A39, 876-881. 2419 Friedel Pairs'
_refine_ls_abs_structure_Flack 0.01(6)
_refine_ls_extinction_method none
_refine_ls_goodness_of_fit_ref 1.099
_refine_ls_hydrogen_treatment constr
_refine_ls_number_parameters 397
_refine_ls_number_reflns 5028
_refine_ls_number_restraints 1
_refine_ls_R_factor_gt 0.0247
_refine_ls_shift/su_max 0.001
_refine_ls_structure_factor_coef Fsqd
_refine_ls_weighting_details 'w = 1/[\s^2^(Fo^2^)+(0.0426P)^2^+0.1543P] where P=(Fo^2^+2Fc^2^)/3'
_refine_ls_weighting_scheme calc
_refine_ls_wR_factor_ref 0.0647
_reflns_number_gt 5004
_reflns_number_total 5028
_reflns_threshold_expression F^2^>2.0\s(F^2^)
_cod_data_source_file c2cc18049a.txt
_cod_data_source_block KT-414
_cod_database_code 7107556

loop_
_symmetry_equiv_pos_site_id
_symmetry_equiv_pos_as_xyz
1 +X,+Y,+Z
2 -X,1/2+Y,-Z

loop_
_atom_site_label
_atom_site_type_symbol
_atom_site_fract_x
_atom_site_fract_y
_atom_site_fract_z
_atom_site_U_iso_or_equiv
_atom_site_adp_type
_atom_site_occupancy
_atom_site_symmetry_multiplicity
_atom_site_calc_flag
_atom_site_refinement_flags
F1 F 0.05541(19) 0.69353(5) 0.35019(7) 0.0408(2) Uani 1.0 2 d .
F2 F 0.40037(15) 0.69636(4) 0.27041(7) 0.0353(2) Uani 1.0 2 d .
F3 F 0.08293(17) 0.75652(4) 0.21755(7) 0.0370(2) Uani 1.0 2 d .
O1 O -0.19392(18) 0.58632(5) 0.00912(8) 0.0306(3) Uani 1.0 2 d .
O2 O -0.31812(17) 0.58246(5) 0.30546(8) 0.0310(3) Uani 1.0 2 d .
O3 O -0.0137(2) 0.53278(5) 0.39495(8) 0.0356(3) Uani 1.0 2 d .
N1 N -0.0979(2) 0.56314(5) 0.31871(9) 0.0237(3) Uani 1.0 2 d .
C1 C 0.1255(3) 0.60402(6) -0.10762(10) 0.0234(3) Uani 1.0 2 d .
C2 C 0.0164(3) 0.55832(7) -0.18128(11) 0.0272(3) Uani 1.0 2 d .
H2 H -0.1201 0.5310 -0.1634 0.0327 Uiso 1.0 2 calc R
C3 C 0.1068(3) 0.55358(7) -0.27754(11) 0.0290(3) Uani 1.0 2 d .
H3 H 0.0358 0.5218 -0.3251 0.0348 Uiso 1.0 2 calc R
C4 C 0.3045(3) 0.59521(7) -0.30778(10) 0.0267(3) Uani 1.0 2 d .
C5 C 0.3917(3) 0.59391(8) -0.40889(11) 0.0333(4) Uani 1.0 2 d .
H5 H 0.3171 0.5642 -0.4590 0.0399 Uiso 1.0 2 calc R
C6 C 0.5824(4) 0.63504(8) -0.43539(12) 0.0376(4) Uani 1.0 2 d .
H6 H 0.6384 0.6338 -0.5037 0.0451 Uiso 1.0 2 calc R
C7 C 0.6963(3) 0.67926(7) -0.36212(12) 0.0339(4) Uani 1.0 2 d .
H7 H 0.8289 0.7075 -0.3813 0.0407 Uiso 1.0 2 calc R
C8 C 0.6172(3) 0.68184(7) -0.26349(11) 0.0282(3) Uani 1.0 2 d .
H8 H 0.6964 0.7116 -0.2145 0.0338 Uiso 1.0 2 calc R
C9 C 0.4177(3) 0.64041(6) -0.23370(10) 0.0241(3) Uani 1.0 2 d .
C10 C 0.3253(3) 0.64295(6) -0.13380(10) 0.0233(3) Uani 1.0 2 d .
H10 H 0.4026 0.6722 -0.0835 0.0280 Uiso 1.0 2 calc R
C11 C 0.0146(3) 0.60965(7) -0.00554(11) 0.0243(3) Uani 1.0 2 d .
C12 C 0.1679(3) 0.64590(7) 0.08161(11) 0.0259(3) Uani 1.0 2 d .
H12A H 0.1875 0.6924 0.0613 0.0311 Uiso 1.0 2 calc R
H12B H 0.3405 0.6264 0.0913 0.0311 Uiso 1.0 2 calc R
C13 C 0.0403(3) 0.64290(6) 0.18480(10) 0.0241(3) Uani 1.0 2 d .
H13 H -0.1470 0.6505 0.1700 0.0290 Uiso 1.0 2 calc R
C14 C 0.1453(3) 0.69678(7) 0.25640(11) 0.0278(3) Uani 1.0 2 d .
C15 C 0.0775(3) 0.57511(6) 0.23420(10) 0.0238(3) Uani 1.0 2 d .
H15A H 0.0472 0.5412 0.1798 0.0286 Uiso 1.0 2 calc R
H15B H 0.2564 0.5708 0.2633 0.0286 Uiso 1.0 2 calc R
F4 F 0.41560(16) 0.26336(4) 0.95021(6) 0.02956(18) Uani 1.0 2 d .
F5 F 0.10716(14) 0.32716(4) 0.98457(6) 0.02731(16) Uani 1.0 2 d .
F6 F 0.45793(16) 0.32873(4) 1.08138(6) 0.03115(18) Uani 1.0 2 d .
O4 O 0.71194(17) 0.42589(5) 0.75038(7) 0.0263(2) Uani 1.0 2 d .
O5 O 0.5037(2) 0.48769(5) 1.12364(8) 0.0347(3) Uani 1.0 2 d .
O6 O 0.82291(17) 0.44503(5) 1.05119(7) 0.0279(2) Uani 1.0 2 d .
N2 N 0.5981(2) 0.45971(5) 1.05181(8) 0.0230(3) Uani 1.0 2 d .
C16 C 0.4108(3) 0.39751(6) 0.61245(10) 0.0207(3) Uani 1.0 2 d .
C17 C 0.5427(3) 0.43350(7) 0.53858(10) 0.0235(3) Uani 1.0 2 d .
H17 H 0.6862 0.4595 0.5610 0.0283 Uiso 1.0 2 calc R
C18 C 0.4638(3) 0.43076(7) 0.43569(10) 0.0261(3) Uani 1.0 2 d .
H18 H 0.5515 0.4557 0.3873 0.0313 Uiso 1.0 2 calc R
C19 C 0.2534(3) 0.39136(6) 0.39977(10) 0.0231(3) Uani 1.0 2 d .
C20 C 0.1711(3) 0.38672(7) 0.29294(10) 0.0300(3) Uani 1.0 2 d .
H20 H 0.2582 0.4106 0.2432 0.0360 Uiso 1.0 2 calc R
C21 C -0.0328(3) 0.34807(7) 0.26101(10) 0.0319(3) Uani 1.0 2 d .
H21 H -0.0851 0.3451 0.1892 0.0382 Uiso 1.0 2 calc R
C22 C -0.1655(3) 0.31274(7) 0.33324(11) 0.0306(3) Uani 1.0 2 d .
H22 H -0.3073 0.2863 0.3100 0.0367 Uiso 1.0 2 calc R
C23 C -0.0916(3) 0.31613(7) 0.43707(10) 0.0270(3) Uani 1.0 2 d .
H23 H -0.1826 0.2920 0.4854 0.0324 Uiso 1.0 2 calc R
C24 C 0.1201(3) 0.35540(6) 0.47309(10) 0.0215(3) Uani 1.0 2 d .
C25 C 0.2033(3) 0.35989(6) 0.57946(9) 0.0216(3) Uani 1.0 2 d .
H25 H 0.1140 0.3365 0.6291 0.0259 Uiso 1.0 2 calc R
C26 C 0.5078(3) 0.40049(6) 0.72329(10) 0.0206(3) Uani 1.0 2 d .
C27 C 0.3456(3) 0.36945(6) 0.80320(9) 0.0214(3) Uani 1.0 2 d .
H27A H 0.3204 0.3224 0.7865 0.0256 Uiso 1.0 2 calc R
H27B H 0.1756 0.3907 0.7990 0.0256 Uiso 1.0 2 calc R
C28 C 0.4683(3) 0.37605(6) 0.91421(9) 0.0202(3) Uani 1.0 2 d .
H28 H 0.6562 0.3688 0.9126 0.0242 Uiso 1.0 2 calc R
C29 C 0.3614(3) 0.32413(6) 0.98271(10) 0.0221(3) Uani 1.0 2 d .
C30 C 0.4252(3) 0.44472(6) 0.95641(10) 0.0216(3) Uani 1.0 2 d .
H30A H 0.4552 0.4774 0.9018 0.0259 Uiso 1.0 2 calc R
H30B H 0.2453 0.4489 0.9736 0.0259 Uiso 1.0 2 calc R

loop_
_atom_site_aniso_label
_atom_site_aniso_U_11
_atom_site_aniso_U_22
_atom_site_aniso_U_33
_atom_site_aniso_U_12
_atom_site_aniso_U_13
_atom_site_aniso_U_23
F1 0.0539(6) 0.0344(5) 0.0350(5) -0.0055(4) 0.0083(4) -0.0111(4)
F2 0.0279(5) 0.0278(5) 0.0487(5) 0.0010(4) -0.0084(4) -0.0092(4)
F3 0.0415(5) 0.0214(5) 0.0472(5) 0.0088(4) -0.0038(4) -0.0040(4)
F4 0.0377(5) 0.0188(4) 0.0321(4) 0.0059(4) 0.0018(4) 0.0000(3)
F5 0.0228(4) 0.0279(4) 0.0316(4) -0.0007(3) 0.0044(3) 0.0033(4)
F6 0.0402(5) 0.0324(5) 0.0199(4) -0.0042(4) -0.0048(3) 0.0033(3)
O1 0.0240(5) 0.0338(6) 0.0332(5) -0.0073(4) -0.0032(4) 0.0043(4)
O2 0.0186(5) 0.0392(6) 0.0350(5) 0.0037(4) 0.0011(4) -0.0037(5)
O3 0.0346(6) 0.0385(6) 0.0332(6) 0.0054(5) -0.0009(4) 0.0080(5)
O4 0.0234(5) 0.0302(5) 0.0250(5) -0.0065(4) -0.0004(4) -0.0024(4)
O5 0.0411(6) 0.0350(6) 0.0295(5) -0.0082(5) 0.0140(5) -0.0124(5)
O6 0.0235(5) 0.0298(5) 0.0296(5) 0.0013(4) -0.0026(4) -0.0032(4)
N1 0.0207(5) 0.0217(6) 0.0283(6) -0.0008(5) -0.0012(4) -0.0053(5)
N2 0.0273(6) 0.0196(5) 0.0227(6) -0.0034(5) 0.0050(5) -0.0009(4)
C1 0.0222(6) 0.0179(6) 0.0291(7) 0.0018(5) -0.0061(5) 0.0020(5)
C2 0.0263(7) 0.0189(6) 0.0351(7) -0.0006(6) -0.0065(6) 0.0008(6)
C3 0.0309(7) 0.0209(7) 0.0334(7) 0.0008(6) -0.0099(6) -0.0051(6)
C4 0.0280(7) 0.0225(7) 0.0283(7) 0.0078(5) -0.0061(6) -0.0014(6)
C5 0.0379(8) 0.0298(8) 0.0311(7) 0.0093(6) -0.0046(6) -0.0053(6)
C6 0.0463(9) 0.0371(8) 0.0300(8) 0.0115(7) 0.0075(7) 0.0001(7)
C7 0.0348(8) 0.0286(8) 0.0392(8) 0.0042(6) 0.0084(6) 0.0038(6)
C8 0.0305(7) 0.0202(7) 0.0336(7) 0.0020(6) 0.0010(6) -0.0017(5)
C9 0.0243(6) 0.0176(6) 0.0295(7) 0.0054(5) -0.0028(5) 0.0003(5)
C10 0.0236(6) 0.0184(6) 0.0271(6) 0.0011(5) -0.0039(5) -0.0016(5)
C11 0.0222(6) 0.0185(6) 0.0314(7) 0.0002(6) -0.0043(5) 0.0040(5)
C12 0.0209(6) 0.0246(7) 0.0323(7) -0.0026(6) 0.0018(5) -0.0036(6)
C13 0.0194(6) 0.0226(7) 0.0301(7) 0.0012(5) -0.0005(5) -0.0025(6)
C14 0.0270(7) 0.0232(7) 0.0326(7) 0.0053(6) -0.0007(6) -0.0019(6)
C15 0.0186(6) 0.0222(7) 0.0306(7) 0.0019(5) 0.0009(5) -0.0043(5)
C16 0.0212(6) 0.0191(6) 0.0218(6) 0.0017(5) 0.0016(5) -0.0011(5)
C17 0.0223(6) 0.0210(6) 0.0273(7) -0.0025(5) 0.0017(5) -0.0022(5)
C18 0.0300(7) 0.0249(7) 0.0238(6) -0.0017(6) 0.0046(5) 0.0034(5)
C19 0.0264(7) 0.0204(6) 0.0224(6) 0.0035(5) 0.0009(5) -0.0006(5)
C20 0.0368(8) 0.0305(8) 0.0227(7) 0.0021(6) 0.0014(6) 0.0007(6)
C21 0.0383(8) 0.0339(8) 0.0222(6) 0.0065(6) -0.0059(6) -0.0038(6)
C22 0.0290(7) 0.0292(7) 0.0322(7) -0.0004(6) -0.0077(6) -0.0079(6)
C23 0.0261(7) 0.0263(7) 0.0279(7) -0.0018(6) -0.0019(5) -0.0012(6)
C24 0.0222(6) 0.0187(6) 0.0234(6) 0.0036(5) 0.0008(5) -0.0023(5)
C25 0.0221(6) 0.0218(6) 0.0211(6) -0.0025(5) 0.0031(5) 0.0008(5)
C26 0.0208(6) 0.0180(6) 0.0229(6) 0.0015(5) 0.0008(5) -0.0029(5)
C27 0.0187(6) 0.0246(7) 0.0205(6) -0.0021(5) -0.0013(5) -0.0005(5)
C28 0.0182(6) 0.0215(6) 0.0207(6) 0.0036(5) 0.0000(5) -0.0008(5)
C29 0.0232(6) 0.0204(7) 0.0225(6) 0.0025(5) -0.0009(5) -0.0010(5)
C30 0.0198(6) 0.0204(7) 0.0244(6) 0.0020(5) 0.0002(5) 0.0001(5)

loop_
_atom_type_symbol
_atom_type_description
_atom_type_scat_dispersion_real
_atom_type_scat_dispersion_imag
_atom_type_scat_source
C C 0.0181 0.0091
;
International Tables for Crystallography
(1992, Vol. C, Tables 4.2.6.8 and 6.1.1.4)
;
H H 0.0000 0.0000
;
International Tables for Crystallography
(1992, Vol. C, Table 6.1.1.4)
;
F F 0.0727 0.0534
;
International Tables for Crystallography
(1992, Vol. C, Tables 4.2.6.8 and 6.1.1.4)
;
N N 0.0311 0.0180
;
International Tables for Crystallography
(1992, Vol. C, Tables 4.2.6.8 and 6.1.1.4)
;
O O 0.0492 0.0322
;
International Tables for Crystallography
(1992, Vol. C, Tables 4.2.6.8 and 6.1.1.4)
;

loop_
_geom_angle_atom_site_label_1
_geom_angle_atom_site_label_2
_geom_angle_atom_site_label_3
_geom_angle
_geom_angle_publ_flag
O2 N1 O3 124.14(12) yes
O2 N1 C15 118.13(11) yes
O3 N1 C15 117.69(11) yes
O5 N2 O6 124.43(11) yes
O5 N2 C30 117.40(11) yes
O6 N2 C30 118.12(10) yes
C2 C1 C10 119.40(13) yes
C2 C1 C11 118.66(12) yes
C10 C1 C11 121.92(12) yes
C1 C2 C3 120.34(13) yes
C2 C3 C4 121.22(13) yes
C3 C4 C5 122.39(13) yes
C3 C4 C9 118.70(12) yes
C5 C4 C9 118.91(13) yes
C4 C5 C6 120.74(14) yes
C5 C6 C7 120.48(15) yes
C6 C7 C8 120.44(15) yes
C7 C8 C9 120.58(13) yes
C4 C9 C8 118.85(13) yes
C4 C9 C10 118.81(12) yes
C8 C9 C10 122.34(12) yes
C1 C10 C9 121.45(12) yes
O1 C11 C1 121.47(13) yes
O1 C11 C12 120.36(13) yes
C1 C11 C12 118.17(11) yes
C11 C12 C13 112.34(11) yes
C12 C13 C14 109.76(11) yes
C12 C13 C15 110.32(11) yes
C14 C13 C15 111.81(11) yes
F1 C14 F2 107.10(11) yes
F1 C14 F3 106.87(12) yes
F1 C14 C13 112.40(12) yes
F2 C14 F3 105.65(11) yes
F2 C14 C13 113.24(12) yes
F3 C14 C13 111.13(11) yes
N1 C15 C13 112.60(11) yes
C17 C16 C25 119.59(12) yes
C17 C16 C26 118.39(11) yes
C25 C16 C26 122.00(12) yes
C16 C17 C18 120.26(12) yes
C17 C18 C19 121.09(13) yes
C18 C19 C20 122.10(13) yes
C18 C19 C24 119.01(12) yes
C20 C19 C24 118.89(12) yes
C19 C20 C21 120.51(13) yes
C20 C21 C22 120.73(13) yes
C21 C22 C23 120.36(13) yes
C22 C23 C24 120.53(13) yes
C19 C24 C23 118.98(12) yes
C19 C24 C25 118.75(12) yes
C23 C24 C25 122.26(12) yes
C16 C25 C24 121.28(12) yes
O4 C26 C16 121.78(12) yes
O4 C26 C27 120.41(12) yes
C16 C26 C27 117.80(11) yes
C26 C27 C28 112.25(10) yes
C27 C28 C29 109.63(10) yes
C27 C28 C30 110.55(10) yes
C29 C28 C30 111.25(11) yes
F4 C29 F5 106.38(10) yes
F4 C29 F6 106.68(10) yes
F4 C29 C28 111.49(11) yes
F5 C29 F6 106.78(11) yes
F5 C29 C28 113.02(10) yes
F6 C29 C28 112.08(10) yes
N2 C30 C28 112.43(10) yes

loop_
_geom_bond_atom_site_label_1
_geom_bond_atom_site_label_2
_geom_bond_distance
_geom_bond_publ_flag
F1 C14 1.3328(18) yes
F2 C14 1.3387(16) yes
F3 C14 1.3486(17) yes
F4 C29 1.3453(15) yes
F5 C29 1.3389(15) yes
F6 C29 1.3395(15) yes
O1 C11 1.2212(17) yes
O2 N1 1.2219(14) yes
O3 N1 1.2183(15) yes
O4 C26 1.2190(15) yes
O5 N2 1.2239(15) yes
O6 N2 1.2187(14) yes
N1 C15 1.4983(18) yes
N2 C30 1.5075(16) yes
C1 C2 1.4219(19) yes
C1 C10 1.3774(18) yes
C1 C11 1.484(2) yes
C2 C3 1.366(2) yes
C3 C4 1.418(2) yes
C4 C5 1.415(2) yes
C4 C9 1.4265(19) yes
C5 C6 1.369(3) yes
C6 C7 1.408(3) yes
C7 C8 1.369(3) yes
C8 C9 1.4207(19) yes
C9 C10 1.4116(19) yes
C11 C12 1.5261(19) yes
C12 C13 1.535(2) yes
C13 C14 1.5138(19) yes
C13 C15 1.5288(18) yes
C16 C17 1.4224(19) yes
C16 C25 1.3752(18) yes
C16 C26 1.4847(18) yes
C17 C18 1.3633(18) yes
C18 C19 1.4169(19) yes
C19 C20 1.4181(18) yes
C19 C24 1.4214(19) yes
C20 C21 1.369(2) yes
C21 C22 1.403(2) yes
C22 C23 1.3698(19) yes
C23 C24 1.4206(19) yes
C24 C25 1.4134(17) yes
C26 C27 1.5227(18) yes
C27 C28 1.5340(17) yes
C28 C29 1.5132(18) yes
C28 C30 1.5253(18) yes
